data_7109183
loop_
_publ_author_name
'Suman Samai'
'Prabir Ghosha'
'Kumar Biradha'

_publ_section_title
;
 Does crystal or gel matter to stereochemistry of a reaction? Silver
 complexation-promoted solid-state [2+2] reaction of an unsymmetrical
 olefin
;
_journal_name_full Chem.Commun.
_journal_page_first 4181
_journal_paper_doi 10.1039/c2cc34901a
_journal_volume 49
_journal_year 2013
_chemical_formula_sum 'C15 H15 Ag N4 O4'
_chemical_formula_weight 423.18
_chemical_name_systematic
;
?
;
_space_group_IT_number 14
_symmetry_cell_setting monoclinic
_symmetry_space_group_name_Hall '-P 2ybc'
_symmetry_space_group_name_H-M 'P 1 21/c 1'
_atom_sites_solution_hydrogens geom
_atom_sites_solution_primary direct
_atom_sites_solution_secondary difmap
_audit_creation_method SHELXL-97
_cell_angle_alpha 90.00
_cell_angle_beta 99.438(9)
_cell_angle_gamma 90.00
_cell_formula_units_Z 4
_cell_length_a 7.750(2)
_cell_length_b 19.835(5)
_cell_length_c 10.502(3)
_cell_measurement_reflns_used 17927
_cell_measurement_temperature 293(2)
_cell_measurement_theta_max 25.00
_cell_measurement_theta_min 2.22
_cell_volume 1592.5(7)
_computing_structure_refinement 'SHELXL-97 (Sheldrick, 1997)'
_computing_structure_solution 'SHELXS-97 (Sheldrick, 1990)'
_diffrn_ambient_temperature 293(2)
_diffrn_measured_fraction_theta_full 0.966
_diffrn_measured_fraction_theta_max 0.966
_diffrn_measurement_device_type 'Bruker CCD apex 2'
_diffrn_measurement_method hemisphere
_diffrn_radiation_monochromator graphite
_diffrn_radiation_source 'fine-focus sealed tube'
_diffrn_radiation_type MoK\a
_diffrn_radiation_wavelength 0.71073
_diffrn_reflns_av_R_equivalents 0.2339
_diffrn_reflns_av_sigmaI/netI 0.1548
_diffrn_reflns_limit_h_max 9
_diffrn_reflns_limit_h_min -9
_diffrn_reflns_limit_k_max 23
_diffrn_reflns_limit_k_min -23
_diffrn_reflns_limit_l_max 12
_diffrn_reflns_limit_l_min -12
_diffrn_reflns_number 17927
_diffrn_reflns_theta_full 25.00
_diffrn_reflns_theta_max 25.00
_diffrn_reflns_theta_min 2.22
_exptl_absorpt_coefficient_mu 1.294
_exptl_absorpt_correction_T_max 0.845
_exptl_absorpt_correction_T_min 0.780
_exptl_absorpt_correction_type empirical
_exptl_absorpt_process_details sadabs
_exptl_crystal_colour yellow
_exptl_crystal_density_diffrn 1.765
_exptl_crystal_density_meas ?
_exptl_crystal_density_method 'not measured'
_exptl_crystal_description block
_exptl_crystal_F_000 848
_exptl_crystal_size_max 0.20
_exptl_crystal_size_mid 0.16
_exptl_crystal_size_min 0.13
_refine_diff_density_max 0.909
_refine_diff_density_min -0.515
_refine_diff_density_rms 0.117
_refine_ls_extinction_method none
_refine_ls_goodness_of_fit_ref 0.836
_refine_ls_hydrogen_treatment constr
_refine_ls_matrix_type full
_refine_ls_number_parameters 217
_refine_ls_number_reflns 2717
_refine_ls_number_restraints 0
_refine_ls_restrained_S_all 0.836
_refine_ls_R_factor_all 0.2042
_refine_ls_R_factor_gt 0.0742
_refine_ls_shift/su_max 0.001
_refine_ls_shift/su_mean 0.000
_refine_ls_structure_factor_coef Fsqd
_refine_ls_weighting_details 'calc w=1/[\s^2^(Fo^2^)+(0.1000P)^2^+0.0000P] where P=(Fo^2^+2Fc^2^)/3'
_refine_ls_weighting_scheme calc
_refine_ls_wR_factor_gt 0.1487
_refine_ls_wR_factor_ref 0.1902
_reflns_number_gt 1137
_reflns_number_total 2717
_reflns_threshold_expression >2sigma(I)
_cod_data_source_file c2cc34901a.txt
_cod_data_source_block 3
_cod_depositor_comments
;
The following automatic conversions were performed:

'_exptl_crystal_density_meas' value 'not measured' was changed to '?'
- the value is perceived as not measured.

Automatic conversion script
Id: cif_fix_values 3008 2015-01-20 13:52:24Z robertas 
;
_cod_original_cell_volume 1592.6(7)
_cod_original_sg_symbol_H-M P21/c
_cod_database_code 7109183

loop_
_symmetry_equiv_pos_as_xyz
'x, y, z'
'-x, y+1/2, -z+1/2'
'-x, -y, -z'
'x, -y-1/2, z-1/2'

loop_
_atom_site_label
_atom_site_type_symbol
_atom_site_fract_x
_atom_site_fract_y
_atom_site_fract_z
_atom_site_U_iso_or_equiv
_atom_site_adp_type
_atom_site_occupancy
_atom_site_symmetry_multiplicity
_atom_site_calc_flag
_atom_site_refinement_flags
Ag1 Ag 0.38072(13) 0.71655(4) 0.14544(9) 0.0681(4) Uani 1 1 d .
N11 N 0.1165(11) 0.5788(4) -0.1453(8) 0.046(2) Uani 1 1 d .
H11 H 0.0931 0.5397 -0.1792 0.055 Uiso 1 1 calc R
N12 N 0.2307(11) 0.6570(4) -0.0044(8) 0.046(2) Uani 1 1 d .
C11 C 0.2122(14) 0.5909(4) -0.0296(10) 0.042(3) Uani 1 1 d .
C12 C 0.0627(14) 0.6388(5) -0.2001(10) 0.043(3) Uani 1 1 d .
C13 C 0.1388(13) 0.6884(5) -0.1144(9) 0.040(3) Uani 1 1 d .
C14 C 0.1151(15) 0.7579(5) -0.1409(12) 0.056(3) Uani 1 1 d .
H14 H 0.1607 0.7910 -0.0823 0.067 Uiso 1 1 calc R
C15 C 0.0160(17) 0.7737(7) -0.2643(15) 0.084(4) Uani 1 1 d .
H15 H -0.0008 0.8184 -0.2899 0.101 Uiso 1 1 calc R
C16 C -0.0532(17) 0.7235(5) -0.3440(11) 0.069(4) Uani 1 1 d .
H16 H -0.1165 0.7358 -0.4236 0.083 Uiso 1 1 calc R
C17 C -0.0372(15) 0.6572(7) -0.3165(12) 0.067(4) Uani 1 1 d .
H17 H -0.0914 0.6249 -0.3738 0.080 Uiso 1 1 calc R
N21 N 0.4921(11) 0.3055(4) 0.2571(8) 0.043(2) Uani 1 1 d .
C21 C 0.5199(16) 0.3699(6) 0.2997(11) 0.068(4) Uani 1 1 d .
H21 H 0.5902 0.3760 0.3795 0.082 Uiso 1 1 calc R
C22 C 0.4548(16) 0.4251(5) 0.2366(11) 0.062(3) Uani 1 1 d .
H22 H 0.4805 0.4675 0.2723 0.074 Uiso 1 1 calc R
C23 C 0.3506(14) 0.4188(5) 0.1197(10) 0.047(3) Uani 1 1 d .
C24 C 0.3210(16) 0.3525(5) 0.0686(11) 0.058(3) Uani 1 1 d .
H24 H 0.2566 0.3450 -0.0130 0.070 Uiso 1 1 calc R
C25 C 0.3924(16) 0.3003(5) 0.1457(12) 0.058(3) Uani 1 1 d .
H25 H 0.3665 0.2569 0.1150 0.070 Uiso 1 1 calc R
C26 C 0.2763(15) 0.4752(5) 0.0383(10) 0.051(3) Uani 1 1 d .
H26 H 0.2087 0.4631 -0.0399 0.062 Uiso 1 1 calc R
C27 C 0.2915(15) 0.5394(5) 0.0598(10) 0.051(3) Uani 1 1 d .
H27 H 0.3572 0.5535 0.1374 0.061 Uiso 1 1 calc R
N100 N 0.5990(19) 0.6140(6) 0.3472(15) 0.078(3) Uani 1 1 d .
O101 O 0.6520(15) 0.6220(6) 0.2411(14) 0.120(4) Uani 1 1 d .
O102 O 0.674(2) 0.5741(6) 0.4220(14) 0.159(6) Uani 1 1 d .
O103 O 0.4632(14) 0.6433(5) 0.3643(9) 0.091(3) Uani 1 1 d .
O1M O 1.0375(13) 0.4592(5) 0.7252(11) 0.103(4) Uani 1 1 d .
C1M C 0.889(2) 0.4533(7) 0.6293(16) 0.109(5) Uani 1 1 d .
H1M1 H 0.7870 0.4481 0.6692 0.163 Uiso 1 1 calc R
H1M2 H 0.9016 0.4146 0.5767 0.163 Uiso 1 1 calc R
H1M3 H 0.8776 0.4930 0.5766 0.163 Uiso 1 1 calc R

loop_
_atom_site_aniso_label
_atom_site_aniso_U_11
_atom_site_aniso_U_22
_atom_site_aniso_U_33
_atom_site_aniso_U_23
_atom_site_aniso_U_13
_atom_site_aniso_U_12
Ag1 0.0846(7) 0.0396(5) 0.0700(7) -0.0090(5) -0.0173(5) -0.0086(6)
N11 0.063(5) 0.017(4) 0.052(5) 0.000(4) -0.005(4) 0.003(4)
N12 0.052(6) 0.040(5) 0.041(5) -0.003(4) -0.003(4) 0.001(4)
C11 0.052(7) 0.017(5) 0.053(7) 0.001(4) -0.005(6) 0.001(5)
C12 0.049(7) 0.047(7) 0.033(6) -0.006(5) 0.005(5) -0.001(6)
C13 0.040(6) 0.036(5) 0.045(7) 0.004(5) 0.008(6) 0.002(5)
C14 0.055(7) 0.036(6) 0.076(8) 0.013(6) 0.008(6) 0.008(6)
C15 0.077(9) 0.051(9) 0.121(12) 0.009(9) 0.007(9) 0.025(8)
C16 0.106(10) 0.029(7) 0.061(8) 0.001(6) -0.021(7) -0.003(7)
C17 0.050(7) 0.067(9) 0.077(9) -0.008(7) -0.011(7) 0.010(7)
N21 0.057(6) 0.028(5) 0.040(5) 0.002(4) -0.007(4) 0.007(4)
C21 0.062(8) 0.071(9) 0.062(8) -0.011(7) -0.020(7) 0.015(7)
C22 0.097(10) 0.019(6) 0.061(8) 0.002(5) -0.010(7) 0.013(6)
C23 0.058(8) 0.024(5) 0.059(8) 0.007(5) 0.008(6) -0.005(5)
C24 0.091(9) 0.032(6) 0.045(7) 0.000(5) -0.009(6) -0.008(6)
C25 0.076(8) 0.022(6) 0.067(8) -0.008(5) -0.014(6) -0.004(6)
C26 0.074(8) 0.039(7) 0.039(7) -0.009(5) 0.002(6) 0.000(6)
C27 0.067(8) 0.041(7) 0.042(7) -0.004(5) 0.001(6) -0.006(6)
N100 0.081(9) 0.047(7) 0.104(11) -0.004(8) 0.010(9) 0.008(7)
O101 0.100(9) 0.130(10) 0.136(11) -0.002(9) 0.034(9) 0.029(7)
O102 0.207(14) 0.090(9) 0.160(12) 0.028(9) -0.030(10) 0.071(10)
O103 0.096(7) 0.081(7) 0.102(8) 0.027(6) 0.028(6) 0.015(6)
O1M 0.089(8) 0.074(7) 0.133(9) -0.044(6) -0.021(7) 0.019(5)
C1M 0.136(15) 0.067(10) 0.118(14) 0.007(9) 0.004(13) 0.020(10)

loop_
_atom_type_symbol
_atom_type_description
_atom_type_scat_dispersion_real
_atom_type_scat_dispersion_imag
_atom_type_scat_source
C C 0.0033 0.0016 'International Tables Vol C Tables 4.2.6.8 and 6.1.1.4'
H H 0.0000 0.0000 'International Tables Vol C Tables 4.2.6.8 and 6.1.1.4'
N N 0.0061 0.0033 'International Tables Vol C Tables 4.2.6.8 and 6.1.1.4'
O O 0.0106 0.0060 'International Tables Vol C Tables 4.2.6.8 and 6.1.1.4'
Ag Ag -0.8971 1.1015 'International Tables Vol C Tables 4.2.6.8 and 6.1.1.4'

loop_
_geom_angle_atom_site_label_1
_geom_angle_atom_site_label_2
_geom_angle_atom_site_label_3
_geom_angle
_geom_angle_site_symmetry_3
N12 Ag1 N21 158.8(3) 2_655
C11 N11 C12 108.2(8) .
C11 N12 C13 104.4(8) .
C11 N12 Ag1 135.2(7) .
C13 N12 Ag1 120.0(6) .
N11 C11 N12 112.4(8) .
N11 C11 C27 125.0(9) .
N12 C11 C27 122.7(9) .
C17 C12 N11 133.9(10) .
C17 C12 C13 119.9(10) .
N11 C12 C13 106.1(9) .
C12 C13 N12 108.8(9) .
C12 C13 C14 122.2(10) .
N12 C13 C14 129.0(9) .
C15 C14 C13 115.2(11) .
C16 C15 C14 120.0(11) .
C17 C16 C15 124.9(12) .
C16 C17 C12 117.6(11) .
C25 N21 C21 114.3(8) .
C25 N21 Ag1 120.9(6) 2_645
C21 N21 Ag1 124.6(7) 2_645
C22 C21 N21 125.5(11) .
C21 C22 C23 119.5(11) .
C22 C23 C24 117.5(9) .
C22 C23 C26 125.0(9) .
C24 C23 C26 117.4(9) .
C25 C24 C23 116.6(10) .
N21 C25 C24 126.5(9) .
C27 C26 C23 129.2(10) .
C26 C27 C11 124.1(10) .
O102 N100 O103 123.2(17) .
O102 N100 O101 118.0(16) .
O103 N100 O101 118.5(13) .

loop_
_geom_bond_atom_site_label_1
_geom_bond_atom_site_label_2
_geom_bond_distance
_geom_bond_site_symmetry_2
Ag1 N12 2.150(8) .
Ag1 N21 2.192(7) 2_655
N11 C11 1.338(11) .
N11 C12 1.358(12) .
N12 C11 1.340(11) .
N12 C13 1.400(11) .
C11 C27 1.453(14) .
C12 C17 1.385(14) .
C12 C13 1.397(13) .
C13 C14 1.412(14) .
C14 C15 1.428(17) .
C15 C16 1.353(16) .
C16 C17 1.349(15) .
N21 C25 1.296(12) .
N21 C21 1.358(13) .
N21 Ag1 2.192(7) 2_645
C21 C22 1.335(14) .
C22 C23 1.360(15) .
C23 C24 1.423(13) .
C23 C26 1.468(13) .
C24 C25 1.374(14) .
C26 C27 1.296(13) .
N100 O102 1.197(15) .
N100 O103 1.241(14) .
N100 O101 1.260(14) .
O1M C1M 1.403(15) .
